data_2230416
loop_
_publ_author_name
'Liang, Zu Pei'

_publ_section_title
;
 Butane-1,4-diaminium
 bis[3,4,5,6-tetrachloro-2-(methoxycarbonyl)benzoate]
;
_journal_coeditor_code LH5244
_journal_issue 6
_journal_name_full 'Acta Crystallographica Section E'
_journal_page_first o1357
_journal_paper_doi 10.1107/S1600536811016795
_journal_volume 67
_journal_year 2011
_chemical_formula_iupac 'C4 H14 N2 2+, 2C9 H3 Cl4 O4 -'
_chemical_formula_moiety 'C4 H14 N2 2+, 2(C9 H3 Cl4 O4 -)'
_chemical_formula_sum 'C22 H20 Cl8 N2 O8'
_chemical_formula_weight 724.00
_chemical_name_systematic
;
Butane-1,4-diaminium bis[3,4,5,6-tetrachloro-2-(methoxycarbonyl)benzoate]
;
_space_group_IT_number 14
_symmetry_cell_setting monoclinic
_symmetry_space_group_name_Hall '-P 2ybc'
_symmetry_space_group_name_H-M 'P 1 21/c 1'
_atom_sites_solution_hydrogens geom
_atom_sites_solution_primary direct
_atom_sites_solution_secondary difmap
_cell_angle_alpha 90.00
_cell_angle_beta 97.0560(10)
_cell_angle_gamma 90.00
_cell_formula_units_Z 2
_cell_length_a 14.4243(13)
_cell_length_b 6.1041(6)
_cell_length_c 16.9653(15)
_cell_measurement_reflns_used 2612
_cell_measurement_temperature 298(2)
_cell_measurement_theta_max 26.489
_cell_measurement_theta_min 2.42
_cell_volume 1482.4(2)
_computing_cell_refinement 'SAINT (Bruker, 1997)'
_computing_data_collection 'SMART (Bruker, 1997)'
_computing_data_reduction 'SAINT (Bruker, 1997)'
_computing_molecular_graphics 'SHELXTL (Sheldrick, 2008) and PLATON (Spek, 2009)'
_computing_publication_material 'SHELXTL (Sheldrick, 2008)'
_computing_structure_refinement 'SHELXL97 (Sheldrick, 2008)'
_computing_structure_solution 'SHELXS97 (Sheldrick, 2008)'
_diffrn_ambient_temperature 298(2)
_diffrn_measured_fraction_theta_full 0.993
_diffrn_measured_fraction_theta_max 0.993
_diffrn_measurement_device_type 'Bruker SMART CCD'
_diffrn_measurement_method '\f and \w'
_diffrn_radiation_monochromator graphite
_diffrn_radiation_source 'fine-focus sealed tube'
_diffrn_radiation_type MoK\a
_diffrn_radiation_wavelength 0.71073
_diffrn_reflns_av_R_equivalents 0.0242
_diffrn_reflns_av_sigmaI/netI 0.0276
_diffrn_reflns_limit_h_max 17
_diffrn_reflns_limit_h_min -9
_diffrn_reflns_limit_k_max 7
_diffrn_reflns_limit_k_min -7
_diffrn_reflns_limit_l_max 20
_diffrn_reflns_limit_l_min -18
_diffrn_reflns_number 7307
_diffrn_reflns_theta_full 25.01
_diffrn_reflns_theta_max 25.01
_diffrn_reflns_theta_min 2.42
_exptl_absorpt_coefficient_mu 0.808
_exptl_absorpt_correction_T_max 0.7382
_exptl_absorpt_correction_T_min 0.7076
_exptl_absorpt_correction_type multi-scan
_exptl_absorpt_process_details '(SADABS; Bruker, 1997)'
_exptl_crystal_colour colorless
_exptl_crystal_density_diffrn 1.622
_exptl_crystal_density_method 'not measured'
_exptl_crystal_description block
_exptl_crystal_F_000 732
_exptl_crystal_size_max 0.46
_exptl_crystal_size_mid 0.43
_exptl_crystal_size_min 0.40
_refine_diff_density_max 0.228
_refine_diff_density_min -0.201
_refine_ls_extinction_method none
_refine_ls_goodness_of_fit_ref 1.048
_refine_ls_hydrogen_treatment constr
_refine_ls_matrix_type full
_refine_ls_number_parameters 183
_refine_ls_number_reflns 2603
_refine_ls_number_restraints 0
_refine_ls_restrained_S_all 1.048
_refine_ls_R_factor_all 0.0558
_refine_ls_R_factor_gt 0.0356
_refine_ls_shift/su_max 0.000
_refine_ls_shift/su_mean 0.000
_refine_ls_structure_factor_coef Fsqd
_refine_ls_weighting_details 'calc w=1/[\s^2^(Fo^2^)+(0.0373P)^2^+1.0059P] where P=(Fo^2^+2Fc^2^)/3'
_refine_ls_weighting_scheme calc
_refine_ls_wR_factor_gt 0.0816
_refine_ls_wR_factor_ref 0.0958
_reflns_number_gt 1908
_reflns_number_total 2603
_reflns_threshold_expression I>2\s(I)
_cod_data_source_file lh5244.cif
_cod_data_source_block I
_cod_original_sg_symbol_H-M 'P 21/c'
_cod_database_code 2230416
_cod_database_fobs_code 2230416

loop_
_symmetry_equiv_pos_as_xyz
'x, y, z'
'-x, y+1/2, -z+1/2'
'-x, -y, -z'
'x, -y-1/2, z-1/2'

loop_
_atom_site_type_symbol
_atom_site_label
_atom_site_fract_x
_atom_site_fract_y
_atom_site_fract_z
_atom_site_U_iso_or_equiv
_atom_site_adp_type
_atom_site_calc_flag
_atom_site_refinement_flags
_atom_site_occupancy
_atom_site_symmetry_multiplicity
_atom_site_disorder_assembly
_atom_site_disorder_group
Cl Cl1 0.27338(6) 0.79357(15) 0.17344(4) 0.0617(3) Uani d . 1 1 . .
Cl Cl2 0.10875(6) 1.10088(15) 0.19656(5) 0.0705(3) Uani d . 1 1 . .
Cl Cl3 0.01193(5) 1.07644(14) 0.34929(5) 0.0642(3) Uani d . 1 1 . .
Cl Cl4 0.07322(6) 0.72291(15) 0.47687(5) 0.0630(3) Uani d . 1 1 . .
N N1 0.46526(16) 0.9951(4) 0.31490(13) 0.0465(6) Uani d . 1 1 . .
H H1A 0.4416 0.8603 0.3128 0.070 Uiso calc R 1 1 . .
H H1B 0.5002 1.0132 0.2756 0.070 Uiso calc R 1 1 . .
H H1C 0.4189 1.0923 0.3099 0.070 Uiso calc R 1 1 . .
O O1 0.19109(14) 0.3094(3) 0.46777(12) 0.0559(5) Uani d . 1 1 . .
O O2 0.32465(15) 0.4957(4) 0.48905(13) 0.0675(6) Uani d . 1 1 . .
O O3 0.31815(14) 0.2789(3) 0.31198(14) 0.0626(6) Uani d . 1 1 . .
O O4 0.41355(12) 0.5599(3) 0.30166(11) 0.0459(5) Uani d . 1 1 . .
C C1 0.24890(19) 0.4667(5) 0.45324(15) 0.0415(6) Uani d . 1 1 . .
C C2 0.33628(19) 0.4761(4) 0.30956(14) 0.0379(6) Uani d . 1 1 . .
C C3 0.20896(17) 0.6149(4) 0.38674(15) 0.0376(6) Uani d . 1 1 . .
C C4 0.25510(17) 0.6303(4) 0.31904(15) 0.0358(6) Uani d . 1 1 . .
C C5 0.22239(18) 0.7791(4) 0.26073(15) 0.0390(6) Uani d . 1 1 . .
C C6 0.14757(18) 0.9170(4) 0.26928(16) 0.0428(7) Uani d . 1 1 . .
C C7 0.10285(18) 0.9025(4) 0.33718(17) 0.0430(7) Uani d . 1 1 . .
C C8 0.13250(18) 0.7475(5) 0.39497(16) 0.0415(7) Uani d . 1 1 . .
C C9 0.2212(2) 0.1710(6) 0.53489(19) 0.0662(9) Uani d . 1 1 . .
H H9A 0.2630 0.0610 0.5195 0.099 Uiso calc R 1 1 . .
H H9B 0.1679 0.1018 0.5529 0.099 Uiso calc R 1 1 . .
H H9C 0.2529 0.2581 0.5770 0.099 Uiso calc R 1 1 . .
C C10 0.5233(2) 1.0276(6) 0.39168(18) 0.0619(9) Uani d . 1 1 . .
H H10A 0.5461 1.1772 0.3950 0.074 Uiso calc R 1 1 . .
H H10B 0.5770 0.9309 0.3947 0.074 Uiso calc R 1 1 . .
C C11 0.4702(2) 0.9828(6) 0.46041(17) 0.0578(8) Uani d . 1 1 . .
H H11A 0.4477 0.8330 0.4572 0.069 Uiso calc R 1 1 . .
H H11B 0.4163 1.0791 0.4572 0.069 Uiso calc R 1 1 . .

loop_
_atom_site_aniso_label
_atom_site_aniso_U_11
_atom_site_aniso_U_22
_atom_site_aniso_U_33
_atom_site_aniso_U_12
_atom_site_aniso_U_13
_atom_site_aniso_U_23
Cl1 0.0654(5) 0.0794(6) 0.0435(4) 0.0200(4) 0.0191(4) 0.0101(4)
Cl2 0.0592(5) 0.0752(6) 0.0774(6) 0.0234(5) 0.0093(4) 0.0269(5)
Cl3 0.0443(4) 0.0644(5) 0.0856(6) 0.0176(4) 0.0143(4) -0.0125(4)
Cl4 0.0541(5) 0.0812(6) 0.0597(5) 0.0003(4) 0.0309(4) -0.0073(4)
N1 0.0478(14) 0.0430(13) 0.0528(14) 0.0035(11) 0.0233(11) 0.0023(11)
O1 0.0553(13) 0.0521(12) 0.0602(13) -0.0123(11) 0.0065(10) 0.0088(10)
O2 0.0502(13) 0.0832(16) 0.0665(14) -0.0169(12) -0.0032(11) 0.0221(12)
O3 0.0513(13) 0.0355(12) 0.1034(18) 0.0027(10) 0.0198(12) -0.0069(11)
O4 0.0376(11) 0.0456(11) 0.0581(12) 0.0035(9) 0.0206(9) -0.0009(9)
C1 0.0385(16) 0.0471(17) 0.0407(15) -0.0064(13) 0.0117(13) -0.0019(12)
C2 0.0390(16) 0.0385(16) 0.0372(14) 0.0043(13) 0.0087(12) -0.0014(11)
C3 0.0320(14) 0.0382(15) 0.0433(14) -0.0038(12) 0.0076(11) -0.0036(12)
C4 0.0319(14) 0.0339(14) 0.0424(14) -0.0005(11) 0.0077(11) -0.0051(11)
C5 0.0352(15) 0.0435(15) 0.0393(14) 0.0011(12) 0.0083(11) -0.0043(12)
C6 0.0357(15) 0.0415(16) 0.0502(16) 0.0029(13) 0.0014(12) 0.0003(13)
C7 0.0308(14) 0.0415(16) 0.0572(17) 0.0040(12) 0.0074(13) -0.0096(13)
C8 0.0335(14) 0.0487(17) 0.0448(15) -0.0025(13) 0.0144(12) -0.0093(13)
C9 0.077(2) 0.062(2) 0.063(2) -0.0074(19) 0.0209(18) 0.0136(17)
C10 0.0485(19) 0.082(2) 0.057(2) -0.0095(17) 0.0134(15) 0.0004(17)
C11 0.0532(19) 0.067(2) 0.0557(18) -0.0077(17) 0.0179(15) 0.0026(16)

loop_
_atom_type_symbol
_atom_type_description
_atom_type_scat_dispersion_real
_atom_type_scat_dispersion_imag
_atom_type_scat_source
C C 0.0033 0.0016 'International Tables Vol C Tables 4.2.6.8 and 6.1.1.4'
H H 0.0000 0.0000 'International Tables Vol C Tables 4.2.6.8 and 6.1.1.4'
N N 0.0061 0.0033 'International Tables Vol C Tables 4.2.6.8 and 6.1.1.4'
O O 0.0106 0.0060 'International Tables Vol C Tables 4.2.6.8 and 6.1.1.4'
Cl Cl 0.1484 0.1585 'International Tables Vol C Tables 4.2.6.8 and 6.1.1.4'

loop_
_geom_angle_atom_site_label_1
_geom_angle_atom_site_label_2
_geom_angle_atom_site_label_3
_geom_angle_site_symmetry_1
_geom_angle_site_symmetry_3
_geom_angle
_geom_angle_publ_flag
C10 N1 H1A . . 109.5 ?
C10 N1 H1B . . 109.5 ?
H1A N1 H1B . . 109.5 ?
C10 N1 H1C . . 109.5 ?
H1A N1 H1C . . 109.5 ?
H1B N1 H1C . . 109.5 ?
C1 O1 C9 . . 116.1(2) ?
O2 C1 O1 . . 125.0(3) ?
O2 C1 C3 . . 122.2(3) ?
O1 C1 C3 . . 112.7(2) ?
O3 C2 O4 . . 126.8(3) ?
O3 C2 C4 . . 115.5(2) ?
O4 C2 C4 . . 117.7(2) ?
C8 C3 C4 . . 120.5(2) ?
C8 C3 C1 . . 120.7(2) ?
C4 C3 C1 . . 118.6(2) ?
C5 C4 C3 . . 118.5(2) ?
C5 C4 C2 . . 121.9(2) ?
C3 C4 C2 . . 119.6(2) ?
C4 C5 C6 . . 121.6(2) ?
C4 C5 Cl1 . . 120.1(2) ?
C6 C5 Cl1 . . 118.3(2) ?
C5 C6 C7 . . 119.5(2) ?
C5 C6 Cl2 . . 120.8(2) ?
C7 C6 Cl2 . . 119.7(2) ?
C6 C7 C8 . . 119.6(2) ?
C6 C7 Cl3 . . 119.9(2) ?
C8 C7 Cl3 . . 120.6(2) ?
C3 C8 C7 . . 120.3(2) ?
C3 C8 Cl4 . . 120.6(2) ?
C7 C8 Cl4 . . 119.1(2) ?
O1 C9 H9A . . 109.5 ?
O1 C9 H9B . . 109.5 ?
H9A C9 H9B . . 109.5 ?
O1 C9 H9C . . 109.5 ?
H9A C9 H9C . . 109.5 ?
H9B C9 H9C . . 109.5 ?
N1 C10 C11 . . 112.0(2) ?
N1 C10 H10A . . 109.2 ?
C11 C10 H10A . . 109.2 ?
N1 C10 H10B . . 109.2 ?
C11 C10 H10B . . 109.2 ?
H10A C10 H10B . . 107.9 ?
C10 C11 C11 . 3_676 112.1(3) ?
C10 C11 H11A . . 109.2 ?
C11 C11 H11A 3_676 . 109.2 ?
C10 C11 H11B . . 109.2 ?
C11 C11 H11B 3_676 . 109.2 ?
H11A C11 H11B . . 107.9 ?

loop_
_geom_bond_atom_site_label_1
_geom_bond_atom_site_label_2
_geom_bond_site_symmetry_2
_geom_bond_distance
_geom_bond_publ_flag
Cl1 C5 . 1.735(3) ?
Cl2 C6 . 1.711(3) ?
Cl3 C7 . 1.719(3) ?
Cl4 C8 . 1.725(3) ?
N1 C10 . 1.473(4) ?
N1 H1A . 0.8900 ?
N1 H1B . 0.8900 ?
N1 H1C . 0.8900 ?
O1 C1 . 1.314(3) ?
O1 C9 . 1.441(4) ?
O2 C1 . 1.196(3) ?
O3 C2 . 1.234(3) ?
O4 C2 . 1.248(3) ?
C1 C3 . 1.504(4) ?
C2 C4 . 1.526(3) ?
C3 C8 . 1.389(4) ?
C3 C4 . 1.400(3) ?
C4 C5 . 1.382(4) ?
C5 C6 . 1.390(4) ?
C6 C7 . 1.390(4) ?
C7 C8 . 1.391(4) ?
C9 H9A . 0.9600 ?
C9 H9B . 0.9600 ?
C9 H9C . 0.9600 ?
C10 C11 . 1.497(4) ?
C10 H10A . 0.9700 ?
C10 H10B . 0.9700 ?
C11 C11 3_676 1.518(6) ?
C11 H11A . 0.9700 ?
C11 H11B . 0.9700 ?

loop_
_geom_hbond_atom_site_label_D
_geom_hbond_atom_site_label_H
_geom_hbond_atom_site_label_A
_geom_hbond_site_symmetry_A
_geom_hbond_distance_DH
_geom_hbond_distance_HA
_geom_hbond_distance_DA
_geom_hbond_angle_DHA
N1 H1C O3 1_565 0.89 1.85 2.735(3) 172
N1 H1B O4 2_655 0.89 1.94 2.823(3) 174
N1 H1A O4 . 0.89 1.88 2.761(3) 169

loop_
_geom_torsion_atom_site_label_1
_geom_torsion_atom_site_label_2
_geom_torsion_atom_site_label_3
_geom_torsion_atom_site_label_4
_geom_torsion_site_symmetry_1
_geom_torsion_site_symmetry_2
_geom_torsion_site_symmetry_3
_geom_torsion_site_symmetry_4
_geom_torsion
_geom_torsion_publ_flag
C9 O1 C1 O2 . . . . 3.3(4) ?
C9 O1 C1 C3 . . . . -175.2(2) ?
O2 C1 C3 C8 . . . . -112.4(3) ?
O1 C1 C3 C8 . . . . 66.2(3) ?
O2 C1 C3 C4 . . . . 62.3(4) ?
O1 C1 C3 C4 . . . . -119.2(3) ?
C8 C3 C4 C5 . . . . -0.4(4) ?
C1 C3 C4 C5 . . . . -175.1(2) ?
C8 C3 C4 C2 . . . . -177.3(2) ?
C1 C3 C4 C2 . . . . 8.0(4) ?
O3 C2 C4 C5 . . . . -119.9(3) ?
O4 C2 C4 C5 . . . . 61.3(3) ?
O3 C2 C4 C3 . . . . 56.9(3) ?
O4 C2 C4 C3 . . . . -121.9(3) ?
C3 C4 C5 C6 . . . . 2.3(4) ?
C2 C4 C5 C6 . . . . 179.1(2) ?
C3 C4 C5 Cl1 . . . . -176.52(19) ?
C2 C4 C5 Cl1 . . . . 0.3(4) ?
C4 C5 C6 C7 . . . . -1.5(4) ?
Cl1 C5 C6 C7 . . . . 177.3(2) ?
C4 C5 C6 Cl2 . . . . 179.6(2) ?
Cl1 C5 C6 Cl2 . . . . -1.6(3) ?
C5 C6 C7 C8 . . . . -1.2(4) ?
Cl2 C6 C7 C8 . . . . 177.8(2) ?
C5 C6 C7 Cl3 . . . . 178.6(2) ?
Cl2 C6 C7 Cl3 . . . . -2.5(3) ?
C4 C3 C8 C7 . . . . -2.2(4) ?
C1 C3 C8 C7 . . . . 172.4(2) ?
C4 C3 C8 Cl4 . . . . 178.0(2) ?
C1 C3 C8 Cl4 . . . . -7.5(3) ?
C6 C7 C8 C3 . . . . 3.0(4) ?
Cl3 C7 C8 C3 . . . . -176.8(2) ?
C6 C7 C8 Cl4 . . . . -177.2(2) ?
Cl3 C7 C8 Cl4 . . . . 3.1(3) ?
N1 C10 C11 C11 . . . 3_676 -179.8(3) ?
